data_7203406
loop_
_publ_author_name
'Fernando S. Delgado'
'Catalina Ruiz-P\'erez'
'Joaqu\'in Sanchiz'
'Francesc Lloret'
'Miguel Julve'

_publ_section_title
;
 Part II. Network formation and magnetic behaviour of
 copper(<small>II</small>) malonate anions in ammonium derivatives
;
_journal_issue 7
_journal_name_full CrystEngComm
_journal_page_first 530
_journal_paper_doi 10.1039/b604573a
_journal_volume 8
_journal_year 2006
_chemical_formula_sum 'C8 H20 Cu N2 O11'
_chemical_formula_weight 383.80
_chemical_name_systematic
;
?
;
_space_group_IT_number 14
_symmetry_cell_setting monoclinic
_symmetry_Int_Tables_number 14
_symmetry_space_group_name_Hall '-P 2ybc'
_symmetry_space_group_name_H-M 'P 1 21/c 1'
_atom_sites_solution_hydrogens difmap
_atom_sites_solution_primary direct
_atom_sites_solution_secondary difmap
_audit_creation_method SHELXL-97
_cell_angle_alpha 90.00
_cell_angle_beta 93.38(3)
_cell_angle_gamma 90.00
_cell_formula_units_Z 4
_cell_length_a 11.670(2)
_cell_length_b 8.408(2)
_cell_length_c 15.323(3)
_cell_measurement_temperature 293(2)
_cell_volume 1500.9(5)
_computing_cell_refinement 'Dirax/lsq (Duisenberg & Schreurs, 1989-2000)'
_computing_data_collection 'Collect (Nonius BV, 1997-2000)'
_computing_data_reduction 'EvalCCD (Duisenberg & Schreurs 1990-2000)'
_computing_molecular_graphics 'Ortep-3 for Windows (Farrugia, 1997)'
_computing_publication_material 'WinGX publication routines (Farrugia, 1999)'
_computing_structure_refinement 'SHELXL-97 (Sheldrick, 1997)'
_computing_structure_solution 'SHELXS-97 (Sheldrick, 1997)'
_diffrn_ambient_temperature 293(2)
_diffrn_detector 'CCD plate'
_diffrn_detector_area_resol_mean 9
_diffrn_measured_fraction_theta_full 0.964
_diffrn_measured_fraction_theta_max 0.964
_diffrn_measurement_device '95mm CCD camera on \k-goniostat'
_diffrn_measurement_device_type KappaCCD
_diffrn_measurement_method 'CCD rotation images, thick slices'
_diffrn_radiation_monochromator 'horizonally mounted graphite crystal'
_diffrn_radiation_probe x-ray
_diffrn_radiation_source 'fine-focus sealed tube'
_diffrn_radiation_type Mok\a
_diffrn_radiation_wavelength 0.71073
_diffrn_reflns_av_R_equivalents 0.0348
_diffrn_reflns_av_sigmaI/netI 0.0339
_diffrn_reflns_limit_h_max 14
_diffrn_reflns_limit_h_min -15
_diffrn_reflns_limit_k_max 10
_diffrn_reflns_limit_k_min -10
_diffrn_reflns_limit_l_max 19
_diffrn_reflns_limit_l_min -13
_diffrn_reflns_number 10895
_diffrn_reflns_theta_full 27.50
_diffrn_reflns_theta_max 27.50
_diffrn_reflns_theta_min 6.47
_diffrn_source 'Enraf Nonius FR590'
_exptl_absorpt_coefficient_mu 1.514
_exptl_absorpt_correction_type multi-scan
_exptl_absorpt_process_details '(SADABS, Sheldrick, Bruker, 2000)'
_exptl_crystal_colour blue
_exptl_crystal_density_diffrn 1.698
_exptl_crystal_density_method 'not measured'
_exptl_crystal_description prism
_exptl_crystal_F_000 796
_exptl_crystal_size_max 1
_exptl_crystal_size_mid 0.8
_exptl_crystal_size_min 0.6
_refine_diff_density_max 0.659
_refine_diff_density_min -0.978
_refine_diff_density_rms 0.120
_refine_ls_extinction_coef 0.114(4)
_refine_ls_extinction_expression Fc^*^=kFc[1+0.001xFc^2^\l^3^/sin(2\q)]^-1/4^
_refine_ls_extinction_method SHELXL
_refine_ls_goodness_of_fit_ref 1.094
_refine_ls_hydrogen_treatment refall
_refine_ls_matrix_type full
_refine_ls_number_parameters 256
_refine_ls_number_reflns 3321
_refine_ls_number_restraints 0
_refine_ls_restrained_S_all 1.094
_refine_ls_R_factor_all 0.0484
_refine_ls_R_factor_gt 0.0392
_refine_ls_shift/su_max 0.001
_refine_ls_shift/su_mean 0.000
_refine_ls_structure_factor_coef Fsqd
_refine_ls_weighting_details 'calc w=1/[\s^2^(Fo^2^)+(0.0577P)^2^+1.1076P] where P=(Fo^2^+2Fc^2^)/3'
_refine_ls_weighting_scheme calc
_refine_ls_wR_factor_gt 0.1018
_refine_ls_wR_factor_ref 0.1081
_reflns_number_gt 2815
_reflns_number_total 3321
_reflns_threshold_expression >2sigma(I)
_cod_data_source_file b604573a.txt
_cod_data_source_block compound3
_cod_depositor_comments
;
The following automatic conversions were performed:
'_exptl_absorpt_correction_type' value 'Multi-scan' changed to
'multi-scan' according to
'/home/saulius/struct/CIF-dictionaries/cif_core.dic' dictionary named
'cif_core.dic' version 2.4.1 from 2010-06-29.

Automatic conversion script
Id: cif_fix_enum 1527 2010-12-29 10:47:43Z saulius 
;
_cod_original_sg_symbol_H-M 'P 21/c'
_cod_database_code 7203406

loop_
_symmetry_equiv_pos_as_xyz
'x, y, z'
'-x, y+1/2, -z+1/2'
'-x, -y, -z'
'x, -y-1/2, z-1/2'

loop_
_atom_site_label
_atom_site_type_symbol
_atom_site_fract_x
_atom_site_fract_y
_atom_site_fract_z
_atom_site_U_iso_or_equiv
_atom_site_adp_type
_atom_site_occupancy
_atom_site_symmetry_multiplicity
_atom_site_calc_flag
_atom_site_refinement_flags
_atom_site_disorder_assembly
_atom_site_disorder_group
Cu1 Cu 0.25451(2) 0.19386(3) 0.753927(17) 0.02224(15) Uani 1 1 d . . .
O1 O 0.20186(14) 0.39955(19) 0.78941(11) 0.0272(4) Uani 1 1 d . . .
O2 O 0.14322(14) 0.08290(19) 0.82063(11) 0.0270(4) Uani 1 1 d . . .
O3 O 0.08034(16) 0.5695(2) 0.83999(13) 0.0350(4) Uani 1 1 d . . .
O4 O -0.02074(16) 0.0516(2) 0.88180(13) 0.0339(4) Uani 1 1 d . . .
C1 C 0.1065(2) 0.4327(3) 0.81928(14) 0.0219(5) Uani 1 1 d . . .
C2 C 0.0147(2) 0.3066(3) 0.8259(2) 0.0372(7) Uani 1 1 d . . .
C3 C 0.0482(2) 0.1362(3) 0.84505(14) 0.0225(5) Uani 1 1 d . . .
O11 O 0.36491(14) 0.30616(18) 0.68738(11) 0.0238(4) Uani 1 1 d . . .
O12 O 0.29671(14) -0.01019(19) 0.70904(11) 0.0280(4) Uani 1 1 d . . .
O13 O 0.52607(15) 0.3363(2) 0.62181(13) 0.0298(4) Uani 1 1 d . . .
O14 O 0.41059(16) -0.1820(2) 0.65208(14) 0.0341(4) Uani 1 1 d . . .
C11 C 0.45633(19) 0.2506(3) 0.65753(14) 0.0205(4) Uani 1 1 d . . .
C12 C 0.4848(2) 0.0762(3) 0.6683(2) 0.0295(5) Uani 1 1 d . . .
C13 C 0.3899(2) -0.0449(3) 0.67623(14) 0.0224(5) Uani 1 1 d . . .
N21 N 0.25934(19) 0.5794(3) 0.62073(13) 0.0237(4) Uani 1 1 d . . .
N22 N 0.23806(19) 0.7047(3) 0.38584(13) 0.0244(4) Uani 1 1 d . . .
C21 C 0.2746(2) 0.5672(3) 0.52600(15) 0.0269(5) Uani 1 1 d . . .
C22 C 0.2193(3) 0.7085(3) 0.48036(16) 0.0276(5) Uani 1 1 d . . .
O1W O 0.39391(16) 0.1617(2) 0.87792(12) 0.0333(4) Uani 1 1 d . . .
O2W O 0.1074(2) 0.2328(3) 0.60791(19) 0.0571(6) Uani 1 1 d . . .
O3W O 0.2873(3) 0.1047(3) 0.50084(17) 0.0706(8) Uani 1 1 d . . .
H1 H -0.042(3) 0.343(5) 0.868(2) 0.051(10) Uiso 1 1 d . . .
H2 H -0.037(4) 0.301(5) 0.765(3) 0.077(13) Uiso 1 1 d . . .
H11 H 0.532(3) 0.048(4) 0.623(2) 0.038(8) Uiso 1 1 d . . .
H12 H 0.535(3) 0.067(5) 0.722(3) 0.064(11) Uiso 1 1 d . . .
H21 H 0.294(3) 0.665(4) 0.642(2) 0.028(7) Uiso 1 1 d . . .
H22 H 0.184(3) 0.582(3) 0.6287(19) 0.028(7) Uiso 1 1 d . . .
H23 H 0.294(3) 0.494(4) 0.6507(19) 0.029(7) Uiso 1 1 d . . .
H24 H 0.245(3) 0.464(3) 0.5063(18) 0.026(7) Uiso 1 1 d . . .
H25 H 0.352(3) 0.567(4) 0.523(2) 0.036(8) Uiso 1 1 d . . .
H26 H 0.253(3) 0.808(4) 0.502(2) 0.051(10) Uiso 1 1 d . . .
H27 H 0.147(3) 0.701(3) 0.484(2) 0.034(8) Uiso 1 1 d . . .
H28 H 0.203(3) 0.610(4) 0.358(2) 0.043(9) Uiso 1 1 d . . .
H29 H 0.316(3) 0.706(4) 0.378(2) 0.042(9) Uiso 1 1 d . . .
H30 H 0.203(3) 0.791(4) 0.359(2) 0.033(8) Uiso 1 1 d . . .

loop_
_atom_site_aniso_label
_atom_site_aniso_U_11
_atom_site_aniso_U_22
_atom_site_aniso_U_33
_atom_site_aniso_U_23
_atom_site_aniso_U_13
_atom_site_aniso_U_12
Cu1 0.0227(2) 0.0157(2) 0.0296(2) 0.00154(10) 0.01245(12) 0.00024(10)
O1 0.0264(9) 0.0201(8) 0.0363(9) -0.0019(7) 0.0124(7) -0.0013(7)
O2 0.0221(8) 0.0206(8) 0.0398(9) 0.0067(7) 0.0139(7) 0.0032(6)
O3 0.0299(10) 0.0212(9) 0.0539(11) -0.0123(8) 0.0043(8) 0.0017(7)
O4 0.0272(10) 0.0306(10) 0.0457(10) 0.0071(8) 0.0165(8) -0.0021(7)
C1 0.0220(11) 0.0203(11) 0.0232(10) -0.0014(8) 0.0010(8) 0.0017(8)
C2 0.0213(13) 0.0214(14) 0.070(2) 0.0034(12) 0.0145(13) 0.0023(9)
C3 0.0206(11) 0.0214(12) 0.0258(11) -0.0005(9) 0.0045(8) -0.0006(9)
O11 0.0219(8) 0.0188(8) 0.0320(8) 0.0045(6) 0.0111(7) 0.0018(6)
O12 0.0256(9) 0.0185(8) 0.0412(9) -0.0031(7) 0.0119(7) -0.0005(7)
O13 0.0244(9) 0.0256(9) 0.0411(10) 0.0042(7) 0.0147(7) -0.0025(7)
O14 0.0282(10) 0.0197(9) 0.0549(11) -0.0109(7) 0.0063(8) 0.0011(7)
C11 0.0205(11) 0.0204(11) 0.0208(10) -0.0006(8) 0.0015(8) -0.0003(8)
C12 0.0195(12) 0.0223(12) 0.0474(15) -0.0006(11) 0.0089(11) 0.0014(9)
C13 0.0216(12) 0.0209(11) 0.0246(10) -0.0002(8) 0.0004(8) 0.0011(8)
N21 0.0234(11) 0.0234(11) 0.0246(9) 0.0032(8) 0.0034(8) -0.0004(9)
N22 0.0257(11) 0.0232(11) 0.0244(10) 0.0029(8) 0.0029(8) 0.0018(8)
C21 0.0314(14) 0.0246(13) 0.0250(11) 0.0001(9) 0.0049(9) 0.0057(10)
C22 0.0311(15) 0.0265(13) 0.0256(12) 0.0005(9) 0.0046(10) 0.0066(10)
O1W 0.0253(10) 0.0363(10) 0.0387(10) 0.0049(8) 0.0067(8) -0.0028(8)
O2W 0.0365(13) 0.0430(13) 0.0941(19) -0.0022(12) 0.0231(12) -0.0045(10)
O3W 0.103(2) 0.0526(15) 0.0589(15) 0.0037(12) 0.0250(15) 0.0032(14)

loop_
_atom_type_symbol
_atom_type_description
_atom_type_scat_dispersion_real
_atom_type_scat_dispersion_imag
_atom_type_scat_source
C C 0.0033 0.0016 'International Tables Vol C Tables 4.2.6.8 and 6.1.1.4'
H H 0.0000 0.0000 'International Tables Vol C Tables 4.2.6.8 and 6.1.1.4'
N N 0.0061 0.0033 'International Tables Vol C Tables 4.2.6.8 and 6.1.1.4'
O O 0.0106 0.0060 'International Tables Vol C Tables 4.2.6.8 and 6.1.1.4'
Cu Cu 0.3201 1.2651 'International Tables Vol C Tables 4.2.6.8 and 6.1.1.4'

loop_
_geom_angle_atom_site_label_1
_geom_angle_atom_site_label_2
_geom_angle_atom_site_label_3
_geom_angle
_geom_angle_site_symmetry_1
_geom_angle_site_symmetry_3
_geom_angle_publ_flag
O12 Cu1 O1 174.52(7) . . ?
O12 Cu1 O11 93.11(7) . . ?
O1 Cu1 O11 86.79(7) . . ?
O12 Cu1 O2 87.30(7) . . ?
O1 Cu1 O2 92.78(7) . . ?
O11 Cu1 O2 179.55(6) . . ?
O1W Cu1 O1 95.10(7) . . ?
O1W Cu1 O2 88.44(7) . . ?
O1W Cu1 O11 91.74(7) . . ?
O1W Cu1 O12 90.37(7) . . ?
O2W Cu1 O1 85.91(7) . . ?
O2W Cu1 O2 94.63(7) . . ?
O2W Cu1 O11 85.20(7) . . ?
O2W Cu1 O12 88.62(7) . . ?
O1W Cu1 O2W 176.72(7) . . ?
C1 O1 Cu1 127.25(15) . . ?
C3 O2 Cu1 127.46(15) . . ?
O3 C1 O1 122.4(2) . . ?
O3 C1 C2 116.6(2) . . ?
O1 C1 C2 120.9(2) . . ?
C3 C2 C1 120.1(2) . . ?
C3 C2 H1 110(2) . . ?
C1 C2 H1 109(2) . . ?
C3 C2 H2 104(2) . . ?
C1 C2 H2 109(2) . . ?
H1 C2 H2 103(3) . . ?
O4 C3 O2 122.3(2) . . ?
O4 C3 C2 117.8(2) . . ?
O2 C3 C2 119.8(2) . . ?
C11 O11 Cu1 127.42(15) . . ?
C13 O12 Cu1 126.49(15) . . ?
O13 C11 O11 122.1(2) . . ?
O13 C11 C12 117.9(2) . . ?
O11 C11 C12 120.0(2) . . ?
C11 C12 C13 120.3(2) . . ?
C11 C12 H11 107(2) . . ?
C13 C12 H11 111(2) . . ?
C11 C12 H12 107(2) . . ?
C13 C12 H12 106(2) . . ?
H11 C12 H12 105(3) . . ?
O14 C13 O12 121.5(2) . . ?
O14 C13 C12 116.5(2) . . ?
O12 C13 C12 122.0(2) . . ?
C21 N21 H21 110(2) . . ?
C21 N21 H22 108.2(19) . . ?
H21 N21 H22 111(3) . . ?
C21 N21 H23 110.8(18) . . ?
H21 N21 H23 106(3) . . ?
H22 N21 H23 111(3) . . ?
C22 N22 H28 111(2) . . ?
C22 N22 H29 109(2) . . ?
H28 N22 H29 110(3) . . ?
C22 N22 H30 109(2) . . ?
H28 N22 H30 107(3) . . ?
H29 N22 H30 110(3) . . ?
N21 C21 C22 109.2(2) . . ?
N21 C21 H24 107.6(16) . . ?
C22 C21 H24 114.9(16) . . ?
N21 C21 H25 103(2) . . ?
C22 C21 H25 112(2) . . ?
H24 C21 H25 109(3) . . ?
N22 C22 C21 110.7(2) . . ?
N22 C22 H26 106(2) . . ?
C21 C22 H26 111(2) . . ?
N22 C22 H27 106(2) . . ?
C21 C22 H27 108(2) . . ?
H26 C22 H27 115(3) . . ?

loop_
_geom_bond_atom_site_label_1
_geom_bond_atom_site_label_2
_geom_bond_distance
_geom_bond_site_symmetry_2
_geom_bond_publ_flag
Cu1 O12 1.9233(17) . ?
Cu1 O1 1.9245(17) . ?
Cu1 O11 1.9355(16) . ?
Cu1 O2 1.9386(17) . ?
Cu1 O1W 2.442(2) . ?
Cu1 O2W 2.758(3) . ?
O1 C1 1.259(3) . ?
O2 C3 1.272(3) . ?
O3 C1 1.236(3) . ?
O4 C3 1.234(3) . ?
C1 C2 1.514(3) . ?
C2 C3 1.510(3) . ?
C2 H1 1.00(4) . ?
C2 H2 1.09(5) . ?
O11 C11 1.274(3) . ?
O12 C13 1.259(3) . ?
O13 C11 1.239(3) . ?
O14 C13 1.239(3) . ?
C11 C12 1.510(3) . ?
C12 C13 1.514(3) . ?
C12 H11 0.94(4) . ?
C12 H12 0.99(4) . ?
N21 C21 1.477(3) . ?
N21 H21 0.88(3) . ?
N21 H22 0.89(3) . ?
N21 H23 0.94(3) . ?
N22 C22 1.478(3) . ?
N22 H28 0.98(4) . ?
N22 H29 0.93(4) . ?
N22 H30 0.92(3) . ?
C21 C22 1.505(3) . ?
C21 H24 0.98(3) . ?
C21 H25 0.90(3) . ?
C22 H26 0.98(4) . ?
C22 H27 0.85(4) . ?
